data_1508902
loop_
_publ_author_name
'Tran, Tuan P.'
'Mullins, Patrick B.'
'Am Ende, Christopher W.'
'Pettersson, Martin'

_publ_section_title
;
 Synthesis of Pyridopyrazine-1,6-diones from 6-Hydroxypicolinic Acids via
 a One-Pot Coupling/Cyclization Reaction.
;
_journal_issue 3
_journal_name_full 'Organic letters'
_journal_page_first 642
_journal_page_last 645
_journal_paper_doi 10.1021/ol303463e
_journal_volume 15
_journal_year 2013
_chemical_formula_sum 'C12 H10 N4 O'
_chemical_formula_weight 226.24
_chemical_name_systematic
; 
 ? 
;
_space_group_IT_number 61
_symmetry_cell_setting orthorhombic
_symmetry_space_group_name_Hall '-P 2ac 2ab'
_symmetry_space_group_name_H-M 'P b c a'
_atom_sites_solution_hydrogens geom
_atom_sites_solution_primary direct
_atom_sites_solution_secondary difmap
_audit_creation_method SHELXL-97
_cell_angle_alpha 90.00
_cell_angle_beta 90.00
_cell_angle_gamma 90.00
_cell_formula_units_Z 8
_cell_length_a 7.5741(3)
_cell_length_b 13.7438(5)
_cell_length_c 21.7946(7)
_cell_measurement_reflns_used 2340
_cell_measurement_temperature 296(2)
_cell_measurement_theta_max 53.01
_cell_measurement_theta_min 3.80
_cell_volume 2268.75(14)
_computing_cell_refinement 'Bruker SAINT'
_computing_data_collection 'Bruker APEX2'
_computing_data_reduction 'Bruker SAINT'
_computing_molecular_graphics 'Bruker SHELXTL'
_computing_publication_material 'Bruker SHELXTL'
_computing_structure_refinement 'SHELXL-97 (Sheldrick, 1997)'
_computing_structure_solution 'SHELXS-97 (Sheldrick, 1990)'
_diffrn_ambient_temperature 296(2)
_diffrn_measured_fraction_theta_full 0.998
_diffrn_measured_fraction_theta_max 0.998
_diffrn_measurement_device_type 'Bruker APEX-II CCD'
_diffrn_measurement_method '\f and \w scans'
_diffrn_radiation_monochromator graphite
_diffrn_radiation_source 'fine-focus sealed tube'
_diffrn_radiation_type CuK\a
_diffrn_radiation_wavelength 1.54178
_diffrn_reflns_av_R_equivalents 0.0611
_diffrn_reflns_av_sigmaI/netI 0.0361
_diffrn_reflns_limit_h_max 7
_diffrn_reflns_limit_h_min -7
_diffrn_reflns_limit_k_max 14
_diffrn_reflns_limit_k_min -13
_diffrn_reflns_limit_l_max 22
_diffrn_reflns_limit_l_min -22
_diffrn_reflns_number 8959
_diffrn_reflns_theta_full 53.07
_diffrn_reflns_theta_max 53.07
_diffrn_reflns_theta_min 4.06
_diffrn_standards_number 0
_exptl_absorpt_coefficient_mu 0.734
_exptl_absorpt_correction_T_max 0.8979
_exptl_absorpt_correction_T_min 0.8044
_exptl_absorpt_correction_type empirical
_exptl_absorpt_process_details SADABS
_exptl_crystal_density_diffrn 1.325
_exptl_crystal_density_meas 0
_exptl_crystal_density_method 'not measured'
_exptl_crystal_F_000 944
_exptl_crystal_size_max 0.31
_exptl_crystal_size_mid 0.25
_exptl_crystal_size_min 0.15
_refine_diff_density_max 0.275
_refine_diff_density_min -0.219
_refine_diff_density_rms 0.035
_refine_ls_extinction_coef 0.0031(4)
_refine_ls_extinction_expression Fc^*^=kFc[1+0.001xFc^2^\l^3^/sin(2\q)]^-1/4^
_refine_ls_extinction_method SHELXL
_refine_ls_goodness_of_fit_ref 1.053
_refine_ls_hydrogen_treatment mixed
_refine_ls_matrix_type full
_refine_ls_number_parameters 155
_refine_ls_number_reflns 1322
_refine_ls_number_restraints 0
_refine_ls_restrained_S_all 1.053
_refine_ls_R_factor_all 0.0567
_refine_ls_R_factor_gt 0.0446
_refine_ls_shift/su_max 0.000
_refine_ls_shift/su_mean 0.000
_refine_ls_structure_factor_coef Fsqd
_refine_ls_weighting_details 'calc w=1/[\s^2^(Fo^2^)+(0.0668P)^2^+0.7491P] where P=(Fo^2^+2Fc^2^)/3'
_refine_ls_weighting_scheme calc
_refine_ls_wR_factor_gt 0.1187
_refine_ls_wR_factor_ref 0.1285
_reflns_number_gt 1071
_reflns_number_total 1322
_reflns_threshold_expression >2sigma(I)
_cod_data_source_file ol303463e_si_003.cif
_cod_data_source_block z193
_cod_depositor_comments
;
The following automatic conversions were performed:

'_symmetry_cell_setting' value 'Orthorhombic' changed to
'orthorhombic' according to
/home/saulius/struct/CIF-dictionaries/cif_core.dic dictionary named
'cif_core.dic' version 2.4.2 from 2011-04-26.

Automatic conversion script
Id: cif_fix_values 1891 2012-01-12 08:04:46Z andrius 
;
_cod_original_sg_symbol_H-M Pbca
_cod_database_code 1508902

loop_
_symmetry_equiv_pos_as_xyz
'x, y, z'
'-x+1/2, -y, z+1/2'
'-x, y+1/2, -z+1/2'
'x+1/2, -y+1/2, -z'
'-x, -y, -z'
'x-1/2, y, -z-1/2'
'x, -y-1/2, z-1/2'
'-x-1/2, y-1/2, z'

loop_
_atom_site_label
_atom_site_type_symbol
_atom_site_fract_x
_atom_site_fract_y
_atom_site_fract_z
_atom_site_U_iso_or_equiv
_atom_site_adp_type
_atom_site_occupancy
_atom_site_symmetry_multiplicity
_atom_site_calc_flag
_atom_site_refinement_flags
C1 C 1.4013(3) 0.2511(2) 0.08485(11) 0.0592(7) Uani 1 1 d .
C2 C 1.5274(4) 0.1840(2) 0.10313(12) 0.0691(8) Uani 1 1 d .
H2 H 1.6057 0.1557 0.0755 0.083 Uiso 1 1 calc R
C3 C 1.5297(4) 0.16196(19) 0.16390(13) 0.0707(8) Uani 1 1 d .
H3 H 1.6117 0.1175 0.1788 0.085 Uiso 1 1 calc R
C4 C 1.4106(4) 0.2053(2) 0.20386(12) 0.0717(8) Uani 1 1 d .
H4 H 1.4194 0.1886 0.2451 0.086 Uiso 1 1 calc R
C5 C 1.2891(3) 0.28785(17) 0.12898(11) 0.0532(7) Uani 1 1 d .
C6 C 0.8851(4) 0.3513(3) 0.1115(2) 0.1104(13) Uani 1 1 d .
H6A H 0.8856 0.2968 0.1398 0.132 Uiso 1 1 calc R
H6B H 0.8713 0.3263 0.0702 0.132 Uiso 1 1 calc R
C7 C 0.7378(3) 0.41949(18) 0.12667(12) 0.0606(7) Uani 1 1 d .
C8 C 0.6710(4) 0.4210(2) 0.18415(13) 0.0746(9) Uani 1 1 d .
H8 H 0.7195 0.3817 0.2145 0.089 Uiso 1 1 calc R
C9 C 0.5298(6) 0.4815(3) 0.19762(19) 0.1092(14) Uani 1 1 d .
H9 H 0.4813 0.4827 0.2368 0.131 Uiso 1 1 calc R
C10 C 0.4623(5) 0.5399(3) 0.1516(3) 0.1231(17) Uani 1 1 d .
H10 H 0.3676 0.5810 0.1597 0.148 Uiso 1 1 calc R
C11 C 0.5330(7) 0.5372(3) 0.0961(2) 0.1165(15) Uani 1 1 d .
H11 H 0.4880 0.5773 0.0655 0.140 Uiso 1 1 calc R
C12 C 0.6669(5) 0.4783(3) 0.08328(13) 0.0845(10) Uani 1 1 d .
H12 H 0.7130 0.4775 0.0437 0.101 Uiso 1 1 calc R
N1 N 1.3609(4) 0.29135(19) 0.02886(9) 0.0788(8) Uani 1 1 d .
N2 N 1.2290(3) 0.35092(18) 0.03673(10) 0.0776(7) Uani 1 1 d .
N3 N 1.1854(3) 0.34968(15) 0.09645(10) 0.0641(6) Uani 1 1 d .
N4 N 1.2852(3) 0.26828(15) 0.18867(9) 0.0635(7) Uani 1 1 d .
O1 O 1.0494(2) 0.40618(13) 0.11668(9) 0.0731(6) Uani 1 1 d .

loop_
_atom_site_aniso_label
_atom_site_aniso_U_11
_atom_site_aniso_U_22
_atom_site_aniso_U_33
_atom_site_aniso_U_23
_atom_site_aniso_U_13
_atom_site_aniso_U_12
C1 0.0596(18) 0.0660(16) 0.0520(15) -0.0071(13) 0.0060(13) -0.0033(15)
C2 0.0664(19) 0.0669(18) 0.0741(19) -0.0100(14) 0.0117(15) 0.0042(15)
C3 0.0719(19) 0.0640(18) 0.0761(19) 0.0024(14) 0.0017(15) 0.0069(14)
C4 0.089(2) 0.0677(18) 0.0580(16) 0.0047(14) 0.0003(16) -0.0054(18)
C5 0.0509(16) 0.0526(15) 0.0561(16) -0.0069(12) -0.0011(13) -0.0052(12)
C6 0.059(2) 0.094(2) 0.179(4) -0.047(2) 0.001(2) -0.0085(19)
C7 0.0506(16) 0.0608(16) 0.0703(18) -0.0108(13) -0.0050(13) -0.0049(13)
C8 0.098(2) 0.0600(18) 0.0655(19) 0.0030(14) -0.0169(17) -0.0171(17)
C9 0.129(4) 0.092(3) 0.107(3) -0.039(2) 0.057(3) -0.047(3)
C10 0.063(2) 0.076(3) 0.230(6) -0.036(4) 0.016(3) 0.0061(19)
C11 0.102(3) 0.078(3) 0.170(4) 0.018(3) -0.059(3) 0.003(2)
C12 0.101(3) 0.088(2) 0.0645(19) 0.0085(16) -0.0099(17) -0.027(2)
N1 0.0818(19) 0.0980(18) 0.0566(15) -0.0033(12) 0.0031(12) 0.0083(15)
N2 0.0784(18) 0.0928(18) 0.0617(15) -0.0007(12) -0.0080(13) 0.0056(15)
N3 0.0567(15) 0.0707(14) 0.0649(15) -0.0106(11) 0.0014(11) 0.0023(12)
N4 0.0706(16) 0.0650(14) 0.0549(14) -0.0060(10) 0.0076(11) -0.0059(12)
O1 0.0550(12) 0.0663(12) 0.0982(14) -0.0179(10) -0.0044(10) 0.0020(10)

loop_
_atom_type_symbol
_atom_type_description
_atom_type_scat_dispersion_real
_atom_type_scat_dispersion_imag
_atom_type_scat_source
C C 0.0181 0.0091 'International Tables Vol C Tables 4.2.6.8 and 6.1.1.4'
H H 0.0000 0.0000 'International Tables Vol C Tables 4.2.6.8 and 6.1.1.4'
N N 0.0311 0.0180 'International Tables Vol C Tables 4.2.6.8 and 6.1.1.4'
O O 0.0492 0.0322 'International Tables Vol C Tables 4.2.6.8 and 6.1.1.4'

loop_
_geom_angle_atom_site_label_1
_geom_angle_atom_site_label_2
_geom_angle_atom_site_label_3
_geom_angle
N1 C1 C5 109.6(2)
N1 C1 C2 132.5(2)
C5 C1 C2 117.9(2)
C3 C2 C1 115.9(2)
C2 C3 C4 120.5(3)
N4 C4 C3 126.0(2)
N4 C5 N3 128.7(2)
N4 C5 C1 128.5(2)
N3 C5 C1 102.8(2)
O1 C6 C7 107.2(2)
C8 C7 C12 119.3(3)
C8 C7 C6 119.6(3)
C12 C7 C6 121.1(3)
C7 C8 C9 119.6(3)
C10 C9 C8 118.7(3)
C11 C10 C9 119.8(4)
C10 C11 C12 121.2(4)
C11 C12 C7 121.3(3)
N2 N1 C1 107.8(2)
N1 N2 N3 107.9(2)
N2 N3 C5 111.9(2)
N2 N3 O1 119.5(2)
C5 N3 O1 128.7(2)
C4 N4 C5 111.1(2)
N3 O1 C6 108.97(19)

loop_
_geom_bond_atom_site_label_1
_geom_bond_atom_site_label_2
_geom_bond_distance
C1 N1 1.374(3)
C1 C5 1.379(3)
C1 C2 1.387(4)
C2 C3 1.359(4)
C3 C4 1.388(4)
C4 N4 1.327(3)
C5 N4 1.329(3)
C5 N3 1.357(3)
C6 O1 1.459(3)
C6 C7 1.494(4)
C7 C8 1.351(4)
C7 C12 1.355(4)
C8 C9 1.386(5)
C9 C10 1.382(6)
C10 C11 1.324(6)
C11 C12 1.327(5)
N1 N2 1.303(3)
N2 N3 1.343(3)
N3 O1 1.364(3)

loop_
_cod_related_entry_id
_cod_related_entry_code
_cod_related_entry_database
1 30652105 ChemSpider
